data_7708793
loop_
_publ_author_name
'Zhang, Jian-Wei'
'Li, Hui'
'Li, Jieqiong'
'Chen, Ya'
'Qu, Peng'
'Zhai, Quan-Guo'

_publ_section_title
;
 Enhancement of the fluorescence properties via introducing the
 tetraphenylethylene chromophores into a novel Mn--organic framework with
 a rare [Mn4(\m3-OH)2] cluster
;
_journal_name_full 'Dalton Transactions'
_journal_paper_doi 10.1039/D1DT03349B
_journal_year 2021
_chemical_formula_sum 'C30 H16 Mn2 O10'
_chemical_formula_weight 646.31
_chemical_name_systematic SQNU-55
_space_group_crystal_system tetragonal
_space_group_IT_number 82
_space_group_name_Hall 'I -4'
_space_group_name_H-M_alt 'I -4'
_atom_sites_solution_hydrogens geom
_audit_creation_method SHELXL-2018/3
_audit_update_record
;
2021-08-16 deposited with the CCDC.	2021-11-11 downloaded from the CCDC.
;
_cell_angle_alpha 90
_cell_angle_beta 90
_cell_angle_gamma 90
_cell_formula_units_Z 4
_cell_length_a 18.1333(11)
_cell_length_b 18.1333(11)
_cell_length_c 12.5930(13)
_cell_measurement_reflns_used 5175
_cell_measurement_temperature 296(2)
_cell_measurement_theta_max 24.06
_cell_measurement_theta_min 2.38
_cell_volume 4140.8(6)
_computing_structure_refinement 'SHELXL-2018/3 (Sheldrick, 2018)'
_computing_structure_solution 'SHELXT 2014/5 (Sheldrick, 2014)'
_diffrn_ambient_temperature 296(2)
_diffrn_measured_fraction_theta_full 0.997
_diffrn_measured_fraction_theta_max 0.997
_diffrn_measurement_device_type 'BRUKER D8 VENTURE PHOTON II'
_diffrn_radiation_type MoK\a
_diffrn_radiation_wavelength 0.71073
_diffrn_reflns_av_R_equivalents 0.0582
_diffrn_reflns_av_unetI/netI 0.0717
_diffrn_reflns_Laue_measured_fraction_full 0.997
_diffrn_reflns_Laue_measured_fraction_max 0.997
_diffrn_reflns_limit_h_max 21
_diffrn_reflns_limit_h_min -21
_diffrn_reflns_limit_k_max 21
_diffrn_reflns_limit_k_min -21
_diffrn_reflns_limit_l_max 10
_diffrn_reflns_limit_l_min -15
_diffrn_reflns_number 15085
_diffrn_reflns_point_group_measured_fraction_full 0.998
_diffrn_reflns_point_group_measured_fraction_max 0.998
_diffrn_reflns_theta_full 25.071
_diffrn_reflns_theta_max 25.071
_diffrn_reflns_theta_min 1.969
_exptl_absorpt_coefficient_mu 0.649
_exptl_crystal_density_diffrn 1.037
_exptl_crystal_description block
_exptl_crystal_F_000 1304
_refine_diff_density_max 0.478
_refine_diff_density_min -0.361
_refine_diff_density_rms 0.085
_refine_ls_abs_structure_details
;
 Twinning involves inversion, so Flack parameter cannot be determined
;
_refine_ls_extinction_method none
_refine_ls_goodness_of_fit_ref 1.067
_refine_ls_hydrogen_treatment constr
_refine_ls_matrix_type full
_refine_ls_number_parameters 331
_refine_ls_number_reflns 3659
_refine_ls_number_restraints 696
_refine_ls_restrained_S_all 1.063
_refine_ls_R_factor_all 0.2286
_refine_ls_R_factor_gt 0.1493
_refine_ls_shift/su_max 0.000
_refine_ls_shift/su_mean 0.000
_refine_ls_structure_factor_coef Fsqd
_refine_ls_weighting_details 'w=1/[\s^2^(Fo^2^)+(0.0600P)^2^+25.0000P] where P=(Fo^2^+2Fc^2^)/3'
_refine_ls_weighting_scheme calc
_refine_ls_wR_factor_gt 0.3100
_refine_ls_wR_factor_ref 0.3491
_reflns_Friedel_coverage 0.903
_reflns_Friedel_fraction_full 0.999
_reflns_Friedel_fraction_max 0.999
_reflns_number_gt 1725
_reflns_number_total 3659
_reflns_threshold_expression 'I > 2\s(I)'
_cod_data_source_file d1dt03349b2.cif
_cod_data_source_block i4m_a_sq
_cod_original_cell_volume 4140.8(7)
_cod_database_code 7708793
_shelx_shelxl_version_number 2018/3
_shelx_space_group_comment
;
The symmetry employed for this shelxl refinement is uniquely defined
by the following loop, which should always be used as a source of
symmetry information in preference to the above space-group names.
They are only intended as comments.
;

loop_
_space_group_symop_operation_xyz
'x, y, z'
'-x, -y, z'
'y, -x, -z'
'-y, x, -z'
'x+1/2, y+1/2, z+1/2'
'-x+1/2, -y+1/2, z+1/2'
'y+1/2, -x+1/2, -z+1/2'
'-y+1/2, x+1/2, -z+1/2'

loop_
_atom_site_label
_atom_site_type_symbol
_atom_site_fract_x
_atom_site_fract_y
_atom_site_fract_z
_atom_site_U_iso_or_equiv
_atom_site_adp_type
_atom_site_occupancy
_atom_site_site_symmetry_order
_atom_site_calc_flag
_atom_site_refinement_flags_posn
_atom_site_refinement_flags_adp
_atom_site_refinement_flags_occupancy
_atom_site_disorder_assembly
_atom_site_disorder_group
Mn1 Mn 1.000000 1.000000 0.500000 0.222(8) Uani 1 4 d S T P . .
O1B O 0.500000 0.500000 0.3115(19) 0.124(11) Uani 0.61(4) 2 d DS TU P A 1
O1C O 0.500000 0.500000 0.171906 0.160(8) Uani 0.39(4) 2 d DS TU P A 2
Mn2 Mn 0.500000 0.500000 0.500000 0.182(6) Uani 1 4 d DS T P A 1
Mn3 Mn 0.5754(5) 0.5900(6) 0.2531(11) 0.186(4) Uani 0.5 1 d D U P A 2
O5 O 0.6331(13) 0.6961(11) 0.285(3) 0.199(12) Uani 0.5 1 d D U P A 2
C1 C 0.5215(12) 0.7391(10) 0.469(2) 0.157(6) Uani 0.539(12) 1 d DG U P A 1
C2 C 0.4788(15) 0.7700(12) 0.549(3) 0.155(6) Uani 0.539(12) 1 d DG U P A 1
H2 H 0.450124 0.739833 0.592350 0.186 Uiso 0.539(12) 1 calc R U P A 1
C3 C 0.4791(14) 0.8458(13) 0.565(3) 0.157(6) Uani 0.539(12) 1 d DG U P A 1
H3 H 0.450499 0.866471 0.618574 0.188 Uiso 0.539(12) 1 calc R U P A 1
C4 C 0.5220(9) 0.8909(10) 0.500(2) 0.154(5) Uani 0.539(12) 1 d DG U P A 1
C5 C 0.5647(14) 0.8600(11) 0.420(3) 0.156(6) Uani 0.539(12) 1 d DG U P A 1
H5 H 0.593393 0.890167 0.377080 0.187 Uiso 0.539(12) 1 calc R U P A 1
C6 C 0.5645(15) 0.7842(12) 0.405(2) 0.161(6) Uani 0.539(12) 1 d DG U P A 1
H6 H 0.593018 0.763529 0.350854 0.193 Uiso 0.539(12) 1 calc R U P A 1
O4 O 0.5898(15) 0.6407(14) 0.414(3) 0.160(9) Uani 0.539(12) 1 d D U P A 1
O3 O 0.499(2) 0.6224(16) 0.527(3) 0.155(7) Uani 0.539(12) 1 d D U P A 1
O2 O 0.8568(16) 1.0927(18) 0.571(4) 0.194(11) Uani 0.539(12) 1 d D U P A 1
O1 O 0.8783(15) 0.9929(19) 0.478(4) 0.152(6) Uani 0.539(12) 1 d D U P A 1
C8 C 0.5244(9) 0.9743(10) 0.516(3) 0.151(5) Uani 0.539(12) 1 d D U P A 1
C7 C 0.5243(15) 0.6572(12) 0.448(3) 0.161(6) Uani 0.539(12) 1 d D U P A 1
C9 C 0.6332(11) 1.0553(16) 0.437(3) 0.152(6) Uani 0.539(12) 1 d DG U P A 1
H9 H 0.601313 1.082204 0.394115 0.183 Uiso 0.539(12) 1 calc R U P A 1
C10 C 0.7084(12) 1.0705(15) 0.436(3) 0.159(6) Uani 0.539(12) 1 d DG U P A 1
H10 H 0.726724 1.107482 0.392132 0.190 Uiso 0.539(12) 1 calc R U P A 1
C11 C 0.7560(9) 1.0303(12) 0.500(2) 0.153(6) Uani 0.539(12) 1 d DG U P A 1
C12 C 0.7286(12) 0.9750(14) 0.566(3) 0.149(5) Uani 0.539(12) 1 d DG U P A 1
H12 H 0.760495 0.948136 0.608483 0.179 Uiso 0.539(12) 1 calc R U P A 1
C13 C 0.6535(13) 0.9599(14) 0.567(3) 0.147(5) Uani 0.539(12) 1 d DG U P A 1
H13 H 0.635084 0.922856 0.610469 0.176 Uiso 0.539(12) 1 calc R U P A 1
C14 C 0.6058(9) 1.0000(13) 0.502(3) 0.147(5) Uani 0.539(12) 1 d DG U P A 1
C15 C 0.8379(10) 1.0465(16) 0.499(3) 0.159(6) Uani 0.539(12) 1 d D U P A 1
C1A C 0.491(2) 0.7496(13) 0.429(3) 0.158(6) Uani 0.461(12) 1 d DG U P A 2
C2A C 0.454(2) 0.7760(17) 0.519(3) 0.156(6) Uani 0.461(12) 1 d DG U P A 2
H2A H 0.426897 0.743923 0.560641 0.188 Uiso 0.461(12) 1 calc R U P A 2
C3A C 0.459(2) 0.8502(19) 0.545(3) 0.153(6) Uani 0.461(12) 1 d DG U P A 2
H3A H 0.434510 0.867876 0.604943 0.184 Uiso 0.461(12) 1 calc R U P A 2
C4A C 0.500(2) 0.8981(13) 0.482(4) 0.150(5) Uani 0.461(12) 1 d DG U P A 2
C5A C 0.536(2) 0.8717(17) 0.393(4) 0.156(6) Uani 0.461(12) 1 d DG U P A 2
H5A H 0.563628 0.903752 0.350807 0.187 Uiso 0.461(12) 1 calc R U P A 2
C6A C 0.532(2) 0.7975(19) 0.366(3) 0.158(6) Uani 0.461(12) 1 d DG U P A 2
H6A H 0.556015 0.779799 0.306504 0.190 Uiso 0.461(12) 1 calc R U P A 2
O4A O 0.4681(12) 0.6506(13) 0.303(3) 0.185(7) Uani 0.461(12) 1 d D U P A 2
O3A O 0.495(3) 0.624(2) 0.475(3) 0.146(9) Uani 0.461(12) 1 d D U P A 2
O2A O 0.8326(10) 0.9503(15) 0.657(3) 0.169(9) Uani 0.461(12) 1 d D U P A 2
O1A O 0.8830(18) 1.001(3) 0.508(4) 0.153(6) Uani 0.461(12) 1 d D U P A 2
C8A C 0.5200(14) 0.9799(16) 0.500(6) 0.151(5) Uani 0.461(12) 1 d D U P A 2
C7A C 0.493(3) 0.6692(16) 0.397(3) 0.165(6) Uani 0.461(12) 1 d D U P A 2
C9A C 0.6526(15) 1.028(2) 0.432(3) 0.151(6) Uani 0.461(12) 1 d DG U P A 2
H9A H 0.636083 1.047583 0.368323 0.182 Uiso 0.461(12) 1 calc R U P A 2
C10A C 0.7278(14) 1.020(2) 0.451(3) 0.150(6) Uani 0.461(12) 1 d DG U P A 2
H10A H 0.761536 1.034523 0.399201 0.179 Uiso 0.461(12) 1 calc R U P A 2
C11A C 0.7525(11) 0.991(2) 0.546(3) 0.150(5) Uani 0.461(12) 1 d DG U P A 2
C12A C 0.7020(17) 0.969(2) 0.623(3) 0.150(6) Uani 0.461(12) 1 d DG U P A 2
H12A H 0.718496 0.949702 0.687406 0.180 Uiso 0.461(12) 1 calc R U P A 2
C13A C 0.6268(15) 0.977(2) 0.605(3) 0.149(6) Uani 0.461(12) 1 d DG U P A 2
H13A H 0.593043 0.962761 0.656530 0.179 Uiso 0.461(12) 1 calc R U P A 2
C14A C 0.6021(10) 1.006(2) 0.509(4) 0.148(5) Uani 0.461(12) 1 d DG U P A 2
C15A C 0.8330(14) 0.974(3) 0.562(3) 0.156(6) Uani 0.461(12) 1 d D U P A 2

loop_
_atom_site_aniso_label
_atom_site_aniso_U_11
_atom_site_aniso_U_22
_atom_site_aniso_U_33
_atom_site_aniso_U_23
_atom_site_aniso_U_13
_atom_site_aniso_U_12
Mn1 0.070(3) 0.070(3) 0.53(2) 0.000 0.000 0.000
O1B 0.076(16) 0.076(17) 0.22(3) 0.000 0.000 0.017(15)
O1C 0.107(14) 0.126(15) 0.245(17) 0.000 0.000 -0.005(14)
Mn2 0.082(3) 0.082(3) 0.382(18) 0.000 0.000 0.000
Mn3 0.129(7) 0.162(8) 0.266(10) 0.004(8) -0.003(8) -0.017(5)
O5 0.23(2) 0.16(2) 0.20(2) -0.08(2) -0.01(2) 0.11(2)
C1 0.095(10) 0.108(9) 0.269(13) 0.008(10) -0.014(11) -0.007(9)
C2 0.088(11) 0.108(9) 0.270(14) 0.011(11) -0.009(11) -0.006(9)
C3 0.090(11) 0.109(9) 0.272(13) 0.014(11) -0.002(11) 0.016(9)
C4 0.089(10) 0.104(9) 0.268(13) 0.019(10) -0.002(10) 0.015(8)
C5 0.095(11) 0.106(10) 0.266(14) 0.008(11) -0.009(11) 0.019(9)
C6 0.101(11) 0.113(10) 0.268(14) 0.004(11) -0.013(11) 0.010(10)
O4 0.088(14) 0.111(15) 0.28(2) -0.011(16) 0.022(16) -0.022(12)
O3 0.105(12) 0.092(11) 0.269(16) 0.028(13) -0.014(14) -0.017(11)
O2 0.125(17) 0.127(18) 0.33(2) -0.022(19) -0.02(2) 0.001(16)
O1 0.066(8) 0.091(10) 0.298(16) 0.016(12) 0.008(11) 0.016(9)
C8 0.082(9) 0.102(9) 0.268(13) 0.020(10) 0.005(10) 0.008(7)
C7 0.103(11) 0.108(10) 0.272(14) 0.015(11) -0.014(12) -0.014(10)
C9 0.077(9) 0.096(10) 0.284(13) 0.027(10) 0.013(10) 0.011(9)
C10 0.083(10) 0.104(10) 0.289(14) 0.028(11) 0.011(11) 0.007(9)
C11 0.072(8) 0.099(9) 0.290(14) 0.025(10) 0.005(10) 0.008(8)
C12 0.066(8) 0.095(9) 0.286(13) 0.024(10) 0.004(10) 0.010(8)
C13 0.066(9) 0.094(9) 0.281(13) 0.028(10) 0.008(10) 0.003(8)
C14 0.071(8) 0.094(8) 0.275(12) 0.026(9) 0.011(9) 0.009(7)
C15 0.076(8) 0.101(9) 0.299(14) 0.018(11) 0.006(10) 0.008(8)
C1A 0.095(10) 0.109(9) 0.269(13) 0.008(10) -0.012(11) -0.004(9)
C2A 0.090(11) 0.110(10) 0.270(14) 0.010(11) -0.009(11) -0.005(10)
C3A 0.083(11) 0.106(9) 0.271(13) 0.016(11) -0.004(11) 0.017(9)
C4A 0.081(10) 0.102(9) 0.267(13) 0.017(10) -0.001(10) 0.019(8)
C5A 0.093(11) 0.108(10) 0.267(14) 0.007(11) -0.008(11) 0.017(10)
C6A 0.098(11) 0.110(10) 0.268(14) 0.005(11) -0.013(11) 0.011(10)
O4A 0.138(12) 0.140(12) 0.278(14) 0.002(12) -0.013(12) -0.031(11)
O3A 0.092(14) 0.083(13) 0.26(2) 0.031(15) -0.016(17) -0.030(12)
O2A 0.085(13) 0.121(15) 0.30(2) 0.026(16) 0.006(15) 0.014(14)
O1A 0.068(9) 0.091(10) 0.300(16) 0.015(12) 0.007(11) 0.014(9)
C8A 0.083(9) 0.103(9) 0.267(13) 0.021(10) 0.004(10) 0.009(8)
C7A 0.108(10) 0.113(9) 0.273(13) 0.014(11) -0.014(11) -0.017(9)
C9A 0.073(9) 0.098(10) 0.284(13) 0.029(10) 0.011(10) 0.014(9)
C10A 0.069(9) 0.094(9) 0.286(13) 0.025(10) 0.007(10) 0.006(8)
C11A 0.068(8) 0.093(9) 0.289(13) 0.024(10) 0.004(10) 0.006(8)
C12A 0.068(10) 0.100(10) 0.283(14) 0.028(11) 0.006(11) 0.009(10)
C13A 0.070(9) 0.097(10) 0.280(14) 0.025(10) 0.008(10) 0.011(9)
C14A 0.072(8) 0.095(8) 0.276(13) 0.026(9) 0.010(9) 0.009(7)
C15A 0.073(8) 0.099(9) 0.295(14) 0.022(10) 0.006(10) 0.008(8)

loop_
_atom_type_symbol
_atom_type_description
_atom_type_scat_dispersion_real
_atom_type_scat_dispersion_imag
_atom_type_scat_source
C C 0.0033 0.0016 'International Tables Vol C Tables 4.2.6.8 and 6.1.1.4'
Mn Mn 0.3368 0.7283 'International Tables Vol C Tables 4.2.6.8 and 6.1.1.4'
O O 0.0106 0.0060 'International Tables Vol C Tables 4.2.6.8 and 6.1.1.4'
H H 0.0000 0.0000 'International Tables Vol C Tables 4.2.6.8 and 6.1.1.4'

loop_
_geom_angle_atom_site_label_1
_geom_angle_atom_site_label_2
_geom_angle_atom_site_label_3
_geom_angle
_geom_angle_site_symmetry_1
_geom_angle_site_symmetry_3
_geom_angle_publ_flag
O1A Mn1 O1A 90.14(16) 4_756 2_775 ?
O1A Mn1 O1A 174(3) 4_756 3_576 ?
O1A Mn1 O1A 90.14(16) 2_775 3_576 ?
O1A Mn1 O1A 90.14(17) 4_756 . ?
O1A Mn1 O1A 174(3) 2_775 . ?
O1A Mn1 O1A 90.14(16) 3_576 . ?
O1A Mn1 O1C 92.9(15) 4_756 5 ?
O1A Mn1 O1C 87.1(15) 2_775 5 ?
O1A Mn1 O1C 92.9(15) 3_576 5 ?
O1A Mn1 O1C 87.1(15) . 5 ?
O1A Mn1 O1 174.3(14) 4_756 3_576 ?
O1A Mn1 O1 93(2) 2_775 3_576 ?
O1A Mn1 O1 11(2) 3_576 3_576 ?
O1A Mn1 O1 86(2) . 3_576 ?
O1C Mn1 O1 82.9(12) 5 3_576 ?
O1C Mn1 O1 97.1(12) 7_565 3_576 ?
O1A Mn1 O1 93(2) 4_756 2_775 ?
O1A Mn1 O1 11(2) 2_775 2_775 ?
O1A Mn1 O1 86(2) 3_576 2_775 ?
O1A Mn1 O1 174.3(14) . 2_775 ?
O1C Mn1 O1 97.1(12) 5 2_775 ?
O1C Mn1 O1 82.9(12) 7_565 2_775 ?
O1 Mn1 O1 90.9(3) 3_576 2_775 ?
O1 Mn1 O1 166(2) 3_576 4_756 ?
O1 Mn1 O1 90.9(3) 2_775 4_756 ?
O1 Mn1 O1 90.9(3) 3_576 . ?
O1 Mn1 O1 166(2) 2_775 . ?
O1 Mn1 O1 90.9(3) 4_756 . ?
Mn1 O1C Mn3 115.7(3) 5_444 . ?
Mn1 O1C Mn3 115.7(3) 5_444 2_665 ?
O3 Mn2 O3 162(2) 4_656 3_566 ?
O3 Mn2 O3 91.4(3) 4_656 2_665 ?
O3 Mn2 O3 91.4(3) 3_566 2_665 ?
O3 Mn2 O3 91.4(3) 4_656 . ?
O3 Mn2 O3 91.4(3) 3_566 . ?
O3 Mn2 O3 162(2) 2_665 . ?
O3 Mn2 O1B 98.8(10) 4_656 3_566 ?
O3 Mn2 O1B 98.8(10) 3_566 3_566 ?
O3 Mn2 O1B 81.2(10) 2_665 3_566 ?
O3 Mn2 O1B 81.2(10) . 3_566 ?
O3 Mn2 O1B 81.2(10) 4_656 . ?
O3 Mn2 O1B 81.2(10) 3_566 . ?
O3 Mn2 O1B 98.8(10) 2_665 . ?
O3 Mn2 O1B 98.8(10) . . ?
O1B Mn2 O1B 180.0 3_566 . ?
O2A Mn3 O5 91.7(7) 6_664 . ?
O2A Mn3 O5 91.7(7) 6_664 . ?
O2A Mn3 O4A 161.4(12) 6_664 . ?
O2A Mn3 O4A 161.4(12) 6_664 . ?
O5 Mn3 O4A 86.3(7) . . ?
O2A Mn3 O1C 88.4(7) 6_664 . ?
O2A Mn3 O1C 88.4(7) 6_664 . ?
O5 Mn3 O1C 161.3(11) . . ?
O4A Mn3 O1C 87.6(6) . . ?
C2 C1 C6 120.0 . . ?
C2 C1 C7 122.8(10) . . ?
C6 C1 C7 117.2(10) . . ?
C1 C2 C3 120.0 . . ?
C1 C2 H2 120.0 . . ?
C3 C2 H2 120.0 . . ?
C2 C3 C4 120.0 . . ?
C2 C3 H3 120.0 . . ?
C4 C3 H3 120.0 . . ?
C5 C4 C3 120.0 . . ?
C5 C4 C8 118.3(6) . . ?
C3 C4 C8 121.7(6) . . ?
C4 C5 C6 120.0 . . ?
C4 C5 H5 120.0 . . ?
C6 C5 H5 120.0 . . ?
C5 C6 C1 120.0 . . ?
C5 C6 H6 120.0 . . ?
C1 C6 H6 120.0 . . ?
C7 O3 Mn2 112(2) . . ?
C15 O1 Mn1 120.7(19) . . ?
C8 C8 C4 134(2) 2_675 . ?
C8 C8 C14 116(2) 2_675 . ?
C4 C8 C14 108.1(9) . . ?
O3 C7 O4 118.2(18) . . ?
O3 C7 C1 109.9(16) . . ?
O4 C7 C1 108.4(15) . . ?
C10 C9 C14 120.0 . . ?
C10 C9 H9 120.0 . . ?
C14 C9 H9 120.0 . . ?
C9 C10 C11 120.0 . . ?
C9 C10 H10 120.0 . . ?
C11 C10 H10 120.0 . . ?
C12 C11 C10 120.0 . . ?
C12 C11 C15 119.7(11) . . ?
C10 C11 C15 120.3(11) . . ?
C11 C12 C13 120.0 . . ?
C11 C12 H12 120.0 . . ?
C13 C12 H12 120.0 . . ?
C14 C13 C12 120.0 . . ?
C14 C13 H13 120.0 . . ?
C12 C13 H13 120.0 . . ?
C13 C14 C9 120.0 . . ?
C13 C14 C8 111.8(18) . . ?
C9 C14 C8 128.2(18) . . ?
O1 C15 O2 120.3(18) . . ?
O1 C15 C11 115.3(17) . . ?
O2 C15 C11 112.7(18) . . ?
C2A C1A C6A 120.0 . . ?
C2A C1A C7A 124(2) . . ?
C6A C1A C7A 116(2) . . ?
C1A C2A C3A 120.0 . . ?
C1A C2A H2A 120.0 . . ?
C3A C2A H2A 120.0 . . ?
C4A C3A C2A 120.0 . . ?
C4A C3A H3A 120.0 . . ?
C2A C3A H3A 120.0 . . ?
C5A C4A C3A 120.0 . . ?
C5A C4A C8A 110(3) . . ?
C3A C4A C8A 130(3) . . ?
C4A C5A C6A 120.0 . . ?
C4A C5A H5A 120.0 . . ?
C6A C5A H5A 120.0 . . ?
C5A C6A C1A 120.0 . . ?
C5A C6A H6A 120.0 . . ?
C1A C6A H6A 120.0 . . ?
C7A O4A Mn3 94(3) . . ?
C15A O1A Mn1 139(3) . . ?
C8A C8A C4A 121(3) 2_675 . ?
C8A C8A C14A 117(4) 2_675 . ?
C4A C8A C14A 122(2) . . ?
O3A C7A O4A 123(3) . . ?
O3A C7A C1A 114(3) . . ?
O4A C7A C1A 118(3) . . ?
C10A C9A C14A 120.0 . . ?
C10A C9A H9A 120.0 . . ?
C14A C9A H9A 120.0 . . ?
C11A C10A C9A 120.0 . . ?
C11A C10A H10A 120.0 . . ?
C9A C10A H10A 120.0 . . ?
C12A C11A C10A 120.0 . . ?
C12A C11A C15A 119(2) . . ?
C10A C11A C15A 120(2) . . ?
C11A C12A C13A 120.0 . . ?
C11A C12A H12A 120.0 . . ?
C13A C12A H12A 120.0 . . ?
C14A C13A C12A 120.0 . . ?
C14A C13A H13A 120.0 . . ?
C12A C13A H13A 120.0 . . ?
C13A C14A C9A 120.0 . . ?
C13A C14A C8A 105(3) . . ?
C9A C14A C8A 131(3) . . ?
O1A C15A O2A 131(4) . . ?
O1A C15A C11A 124(3) . . ?
O2A C15A C11A 101(2) . . ?

loop_
_geom_bond_atom_site_label_1
_geom_bond_atom_site_label_2
_geom_bond_distance
_geom_bond_site_symmetry_2
_geom_bond_publ_flag
Mn1 O1A 2.12(3) 4_756 ?
Mn1 O1A 2.12(3) 2_775 ?
Mn1 O1A 2.12(3) 3_576 ?
Mn1 O1A 2.12(3) . ?
Mn1 O1C 2.1648(2) 5 ?
Mn1 O1C 2.1648(2) 7_565 ?
Mn1 O1 2.23(3) 3_576 ?
Mn1 O1 2.23(3) 2_775 ?
Mn1 O1 2.23(3) 4_756 ?
Mn1 O1 2.23(3) . ?
O1B Mn2 2.37(2) . ?
O1C Mn3 2.362(9) . ?
O1C Mn3 2.362(9) 2_665 ?
Mn2 O3 2.25(3) 4_656 ?
Mn2 O3 2.25(3) 3_566 ?
Mn2 O3 2.25(3) 2_665 ?
Mn2 O3 2.25(3) . ?
Mn3 O2A 2.184(13) 6_664 ?
Mn3 O2A 2.184(13) 6_664 ?
Mn3 O5 2.226(14) . ?
Mn3 O4A 2.32(2) . ?
C1 C2 1.3900 . ?
C1 C6 1.3900 . ?
C1 C7 1.510(12) . ?
C2 C3 1.3900 . ?
C2 H2 0.9300 . ?
C3 C4 1.3900 . ?
C3 H3 0.9300 . ?
C4 C5 1.3900 . ?
C4 C8 1.526(13) . ?
C5 C6 1.3900 . ?
C5 H5 0.9300 . ?
C6 H6 0.9300 . ?
O4 C7 1.295(14) . ?
O3 C7 1.266(14) . ?
O2 C15 1.280(14) . ?
O1 C15 1.247(14) . ?
C8 C8 1.28(3) 2_675 ?
C8 C14 1.556(13) . ?
C9 C10 1.3900 . ?
C9 C14 1.3900 . ?
C9 H9 0.9300 . ?
C10 C11 1.3900 . ?
C10 H10 0.9300 . ?
C11 C12 1.3900 . ?
C11 C15 1.513(12) . ?
C12 C13 1.3900 . ?
C12 H12 0.9300 . ?
C13 C14 1.3900 . ?
C13 H13 0.9300 . ?
C1A C2A 1.3900 . ?
C1A C6A 1.3900 . ?
C1A C7A 1.513(18) . ?
C2A C3A 1.3900 . ?
C2A H2A 0.9300 . ?
C3A C4A 1.3900 . ?
C3A H3A 0.9300 . ?
C4A C5A 1.3900 . ?
C4A C8A 1.543(18) . ?
C5A C6A 1.3900 . ?
C5A H5A 0.9300 . ?
C6A H6A 0.9300 . ?
O4A C7A 1.318(19) . ?
O3A C7A 1.276(19) . ?
O2A C15A 1.27(2) . ?
O1A C15A 1.23(2) . ?
C8A C8A 1.03(6) 2_675 ?
C8A C14A 1.570(18) . ?
C9A C10A 1.3900 . ?
C9A C14A 1.3900 . ?
C9A H9A 0.9300 . ?
C10A C11A 1.3900 . ?
C10A H10A 0.9300 . ?
C11A C12A 1.3900 . ?
C11A C15A 1.506(18) . ?
C12A C13A 1.3900 . ?
C12A H12A 0.9300 . ?
C13A C14A 1.3900 . ?
C13A H13A 0.9300 . ?

loop_
_geom_torsion_atom_site_label_1
_geom_torsion_atom_site_label_2
_geom_torsion_atom_site_label_3
_geom_torsion_atom_site_label_4
_geom_torsion
_geom_torsion_site_symmetry_1
_geom_torsion_site_symmetry_2
_geom_torsion_site_symmetry_3
_geom_torsion_site_symmetry_4
_geom_torsion_publ_flag
C6 C1 C2 C3 0.0 . . . . ?
C7 C1 C2 C3 179.5(4) . . . . ?
C1 C2 C3 C4 0.0 . . . . ?
C2 C3 C4 C5 0.0 . . . . ?
C2 C3 C4 C8 -179.4(4) . . . . ?
C3 C4 C5 C6 0.0 . . . . ?
C8 C4 C5 C6 179.4(4) . . . . ?
C4 C5 C6 C1 0.0 . . . . ?
C2 C1 C6 C5 0.0 . . . . ?
C7 C1 C6 C5 -179.6(4) . . . . ?
C5 C4 C8 C8 123.1(15) . . . 2_675 ?
C3 C4 C8 C8 -57.5(15) . . . 2_675 ?
C5 C4 C8 C14 -41(2) . . . . ?
C3 C4 C8 C14 138(2) . . . . ?
Mn2 O3 C7 O4 -56(4) . . . . ?
Mn2 O3 C7 C1 179.0(15) . . . . ?
C2 C1 C7 O3 -17(3) . . . . ?
C6 C1 C7 O3 163(3) . . . . ?
C2 C1 C7 O4 -147(2) . . . . ?
C6 C1 C7 O4 32(2) . . . . ?
C14 C9 C10 C11 0.0 . . . . ?
C9 C10 C11 C12 0.0 . . . . ?
C9 C10 C11 C15 -180.0(4) . . . . ?
C10 C11 C12 C13 0.0 . . . . ?
C15 C11 C12 C13 180.0(4) . . . . ?
C11 C12 C13 C14 0.0 . . . . ?
C12 C13 C14 C9 0.0 . . . . ?
C12 C13 C14 C8 179.9(4) . . . . ?
C10 C9 C14 C13 0.0 . . . . ?
C10 C9 C14 C8 -179.9(4) . . . . ?
C8 C8 C14 C13 140.7(14) 2_675 . . . ?
C4 C8 C14 C13 -52.0(17) . . . . ?
C8 C8 C14 C9 -39.4(14) 2_675 . . . ?
C4 C8 C14 C9 127.9(17) . . . . ?
Mn1 O1 C15 O2 -29(6) . . . . ?
Mn1 O1 C15 C11 -169(2) . . . . ?
C12 C11 C15 O1 56(3) . . . . ?
C10 C11 C15 O1 -124(3) . . . . ?
C12 C11 C15 O2 -87(3) . . . . ?
C10 C11 C15 O2 93(3) . . . . ?
C6A C1A C2A C3A 0.0 . . . . ?
C7A C1A C2A C3A 176(4) . . . . ?
C1A C2A C3A C4A 0.0 . . . . ?
C2A C3A C4A C5A 0.0 . . . . ?
C2A C3A C4A C8A -173(4) . . . . ?
C3A C4A C5A C6A 0.0 . . . . ?
C8A C4A C5A C6A 174(3) . . . . ?
C4A C5A C6A C1A 0.0 . . . . ?
C2A C1A C6A C5A 0.0 . . . . ?
C7A C1A C6A C5A -176(4) . . . . ?
C5A C4A C8A C8A 120(2) . . . 2_675 ?
C3A C4A C8A C8A -66(4) . . . 2_675 ?
C5A C4A C8A C14A -55(5) . . . . ?
C3A C4A C8A C14A 119(4) . . . . ?
Mn3 O4A C7A O3A -79(6) . . . . ?
Mn3 O4A C7A C1A 126(4) . . . . ?
C2A C1A C7A O3A -35(6) . . . . ?
C6A C1A C7A O3A 142(4) . . . . ?
C2A C1A C7A O4A 122(4) . . . . ?
C6A C1A C7A O4A -62(5) . . . . ?
C14A C9A C10A C11A 0.0 . . . . ?
C9A C10A C11A C12A 0.0 . . . . ?
C9A C10A C11A C15A 173(4) . . . . ?
C10A C11A C12A C13A 0.0 . . . . ?
C15A C11A C12A C13A -173(4) . . . . ?
C11A C12A C13A C14A 0.0 . . . . ?
C12A C13A C14A C9A 0.0 . . . . ?
C12A C13A C14A C8A 160(3) . . . . ?
C10A C9A C14A C13A 0.0 . . . . ?
C10A C9A C14A C8A -153(4) . . . . ?
C8A C8A C14A C13A 116.4(17) 2_675 . . . ?
C4A C8A C14A C13A -68(5) . . . . ?
C8A C8A C14A C9A -87(3) 2_675 . . . ?
C4A C8A C14A C9A 88(5) . . . . ?
Mn1 O1A C15A O2A 26(12) . . . . ?
Mn1 O1A C15A C11A 177(4) . . . . ?
Mn3 O2A C15A O1A -25(9) 6_665 . . . ?
Mn3 O2A C15A C11A 179(2) 6_665 . . . ?
C12A C11A C15A O1A -167(5) . . . . ?
C10A C11A C15A O1A 20(7) . . . . ?
C12A C11A C15A O2A -9(5) . . . . ?
C10A C11A C15A O2A 179(3) . . . . ?
